data_1506016
loop_
_publ_author_name
'Atkins, Jeffery M.'
'Moteki, Shin A.'
'Dimagno, Stephen G.'
'Takacs, James M.'

_publ_section_title
;
 Single enantiomer, chiral donor-acceptor metal complexes from
 bisoxazoline pseudoracemates.
;
_journal_issue 13
_journal_name_full 'Organic letters'
_journal_page_first 2759
_journal_page_last 2762
_journal_paper_doi 10.1021/ol060836s
_journal_volume 8
_journal_year 2006
_chemical_formula_sum 'C50 H42 N4 O4 Zn'
_chemical_formula_weight 828.25
_chemical_name_systematic
; 
 ? 
;
_space_group_IT_number 2
_symmetry_cell_setting triclinic
_symmetry_space_group_name_Hall '-P 1'
_symmetry_space_group_name_H-M 'P -1'
_atom_sites_solution_hydrogens geom
_atom_sites_solution_primary direct
_atom_sites_solution_secondary difmap
_audit_creation_method SHELXL-97
_cell_angle_alpha 85.063(2)
_cell_angle_beta 69.1810(10)
_cell_angle_gamma 79.6170(10)
_cell_formula_units_Z 2
_cell_length_a 10.9538(11)
_cell_length_b 13.7670(13)
_cell_length_c 14.2985(14)
_cell_measurement_temperature 173(2)
_cell_volume 1981.9(3)
_computing_cell_refinement 'Bruker AXS SMART/SAINT'
_computing_data_collection 'Bruker AXS SMART'
_computing_data_reduction 'Bruker AXS SAINT'
_computing_molecular_graphics 'Bruker SHELXTL'
_computing_publication_material 'Bruker AXS SHELXTL'
_computing_structure_refinement 'SHELXL-97 (Sheldrick, 1997)'
_computing_structure_solution 'SHELXS-97 (Sheldrick, 1990)'
_diffrn_ambient_temperature 173(2)
_diffrn_measured_fraction_theta_full 0.944
_diffrn_measured_fraction_theta_max 0.944
_diffrn_measurement_device_type 'Bruker AXS SMART Apex'
_diffrn_measurement_method 'omega scans'
_diffrn_radiation_monochromator graphite
_diffrn_radiation_source 'fine-focus sealed tube'
_diffrn_radiation_type MoK\a
_diffrn_radiation_wavelength 0.71073
_diffrn_reflns_av_R_equivalents 0.0175
_diffrn_reflns_av_sigmaI/netI 0.0217
_diffrn_reflns_limit_h_max 14
_diffrn_reflns_limit_h_min -14
_diffrn_reflns_limit_k_max 18
_diffrn_reflns_limit_k_min -18
_diffrn_reflns_limit_l_max 18
_diffrn_reflns_limit_l_min -18
_diffrn_reflns_number 23553
_diffrn_reflns_theta_full 28.29
_diffrn_reflns_theta_max 28.29
_diffrn_reflns_theta_min 1.50
_exptl_absorpt_coefficient_mu 0.673
_exptl_absorpt_correction_T_max 0.8771
_exptl_absorpt_correction_T_min 0.7746
_exptl_absorpt_correction_type multi-scan
_exptl_crystal_colour 'almost colorless - pale yellow'
_exptl_crystal_density_diffrn 1.388
_exptl_crystal_density_method 'not measured'
_exptl_crystal_description block
_exptl_crystal_F_000 864
_exptl_crystal_size_max 0.40
_exptl_crystal_size_mid 0.28
_exptl_crystal_size_min 0.20
_refine_diff_density_max 0.485
_refine_diff_density_min -0.206
_refine_diff_density_rms 0.054
_refine_ls_extinction_method none
_refine_ls_goodness_of_fit_ref 1.057
_refine_ls_hydrogen_treatment mixed
_refine_ls_matrix_type full
_refine_ls_number_parameters 532
_refine_ls_number_reflns 9313
_refine_ls_number_restraints 0
_refine_ls_restrained_S_all 1.057
_refine_ls_R_factor_all 0.0346
_refine_ls_R_factor_gt 0.0315
_refine_ls_shift/su_max 0.002
_refine_ls_shift/su_mean 0.000
_refine_ls_structure_factor_coef Fsqd
_refine_ls_weighting_details 'calc w=1/[\s^2^(Fo^2^)+(0.0445P)^2^+0.7577P] where P=(Fo^2^+2Fc^2^)/3'
_refine_ls_weighting_scheme calc
_refine_ls_wR_factor_gt 0.0815
_refine_ls_wR_factor_ref 0.0832
_reflns_number_gt 8540
_reflns_number_total 9313
_reflns_threshold_expression >2sigma(I)
_cod_data_source_file ol060836ssi20060410_031646.cif
_cod_data_source_block jmalnewst
_cod_original_sg_symbol_H-M P-1
_cod_database_code 1506016

loop_
_symmetry_equiv_pos_as_xyz
'x, y, z'
'-x, -y, -z'

loop_
_atom_site_label
_atom_site_type_symbol
_atom_site_fract_x
_atom_site_fract_y
_atom_site_fract_z
_atom_site_U_iso_or_equiv
_atom_site_adp_type
_atom_site_occupancy
_atom_site_symmetry_multiplicity
_atom_site_calc_flag
_atom_site_refinement_flags
Zn1 Zn 0.596403(14) 0.793151(11) 0.720032(11) 0.01804(5) Uani 1 1 d .
O2 O 0.92359(10) 0.92408(7) 0.56089(8) 0.0246(2) Uani 1 1 d .
O1 O 0.89204(9) 0.59393(7) 0.53065(8) 0.0237(2) Uani 1 1 d .
N1 N 0.70479(11) 0.68006(8) 0.63451(9) 0.0191(2) Uani 1 1 d .
N2 N 0.72820(11) 0.88181(8) 0.66023(8) 0.0196(2) Uani 1 1 d .
O3 O 0.19329(10) 0.84155(8) 0.77583(8) 0.0264(2) Uani 1 1 d .
N3 N 0.41417(11) 0.83631(9) 0.71988(9) 0.0215(2) Uani 1 1 d .
N4 N 0.53362(11) 0.76466(8) 0.86653(9) 0.0199(2) Uani 1 1 d .
C36 C 0.83547(14) 0.66051(11) 0.80916(11) 0.0234(3) Uani 1 1 d .
H36 H 0.8490 0.7262 0.7876 0.028 Uiso 1 1 calc R
C1 C 0.82596(13) 0.68243(10) 0.57126(10) 0.0187(3) Uani 1 1 d .
C31 C 0.72007(13) 0.64450(10) 0.88685(11) 0.0211(3) Uani 1 1 d .
C18 C 0.65189(14) 1.02112(11) 0.87644(11) 0.0250(3) Uani 1 1 d .
H18 H 0.5727 1.0569 0.8697 0.030 Uiso 1 1 calc R
C10 C 0.84372(13) 0.85342(10) 0.58980(10) 0.0193(3) Uani 1 1 d .
C37 C 0.89565(13) 0.76264(10) 0.54225(10) 0.0189(3) Uani 1 1 d .
C12 C 0.72988(14) 0.98050(10) 0.69382(10) 0.0216(3) Uani 1 1 d .
H12 H 0.6452 1.0251 0.6984 0.026 Uiso 1 1 calc R
C45 C 0.16846(13) 0.74585(10) 0.95667(10) 0.0221(3) Uani 1 1 d .
C32 C 0.70344(15) 0.54757(11) 0.91848(11) 0.0253(3) Uani 1 1 d .
H32 H 0.6253 0.5352 0.9712 0.030 Uiso 1 1 calc R
C30 C 0.61638(14) 0.73407(10) 0.92979(10) 0.0212(3) Uani 1 1 d .
H30 H 0.6620 0.7899 0.9324 0.025 Uiso 1 1 calc R
C21 C 0.36747(14) 0.89961(11) 0.64715(10) 0.0237(3) Uani 1 1 d .
H21 H 0.4233 0.8783 0.5777 0.028 Uiso 1 1 calc R
C44 C 0.29999(13) 0.76854(10) 0.88758(10) 0.0212(3) Uani 1 1 d .
C3 C 0.69026(13) 0.57481(10) 0.65598(11) 0.0215(3) Uani 1 1 d .
H3 H 0.7140 0.5525 0.7167 0.026 Uiso 1 1 calc R
C13 C 0.74919(14) 0.97417(10) 0.79403(11) 0.0214(3) Uani 1 1 d .
C11 C 0.84408(15) 1.01513(10) 0.60692(11) 0.0265(3) Uani 1 1 d .
H11A H 0.8108 1.0578 0.5589 0.032 Uiso 1 1 calc R
H11B H 0.8958 1.0521 0.6316 0.032 Uiso 1 1 calc R
C14 C 0.86456(14) 0.92193(11) 0.80623(11) 0.0253(3) Uani 1 1 d .
H14 H 0.9324 0.8898 0.7506 0.030 Uiso 1 1 calc R
C19 C 0.30931(13) 0.81312(10) 0.79351(11) 0.0217(3) Uani 1 1 d .
O4 O 0.39260(10) 0.71481(8) 1.01306(7) 0.0250(2) Uani 1 1 d .
C38 C 1.03086(13) 0.74942(9) 0.46378(10) 0.0197(3) Uani 1 1 d .
C17 C 0.66899(15) 1.01635(11) 0.96886(11) 0.0284(3) Uani 1 1 d .
H17 H 0.6020 1.0493 1.0244 0.034 Uiso 1 1 calc R
C43 C 1.14259(14) 0.73690(10) 0.49125(11) 0.0239(3) Uani 1 1 d .
H43 H 1.1323 0.7341 0.5602 0.029 Uiso 1 1 calc R
C16 C 0.78354(16) 0.96364(12) 0.97991(12) 0.0292(3) Uani 1 1 d .
H16 H 0.7950 0.9599 1.0430 0.035 Uiso 1 1 calc R
C46 C 0.10814(14) 0.67647(11) 0.93085(11) 0.0258(3) Uani 1 1 d .
H46 H 0.1517 0.6430 0.8695 0.031 Uiso 1 1 calc R
C4 C 0.55276(13) 0.55438(10) 0.67376(11) 0.0219(3) Uani 1 1 d .
C15 C 0.88181(15) 0.91615(11) 0.89794(12) 0.0290(3) Uani 1 1 d .
H15 H 0.9606 0.8798 0.9050 0.035 Uiso 1 1 calc R
C39 C 1.04871(15) 0.75100(11) 0.36242(11) 0.0269(3) Uani 1 1 d .
H39 H 0.9739 0.7582 0.3420 0.032 Uiso 1 1 calc R
C2 C 0.79802(14) 0.52531(10) 0.56456(12) 0.0267(3) Uani 1 1 d .
H2A H 0.8398 0.4602 0.5830 0.032 Uiso 1 1 calc R
H2B H 0.7616 0.5164 0.5122 0.032 Uiso 1 1 calc R
C47 C -0.01498(15) 0.65551(12) 0.99365(12) 0.0284(3) Uani 1 1 d .
H47 H -0.0546 0.6078 0.9753 0.034 Uiso 1 1 calc R
C20 C 0.22834(16) 0.87497(13) 0.67266(12) 0.0314(3) Uani 1 1 d .
H20A H 0.1660 0.9341 0.6648 0.038 Uiso 1 1 calc R
H20B H 0.2287 0.8224 0.6294 0.038 Uiso 1 1 calc R
C23 C 0.37789(15) 1.04624(12) 0.73993(11) 0.0272(3) Uani 1 1 d .
H23 H 0.3880 1.0026 0.7928 0.033 Uiso 1 1 calc R
C24 C 0.37413(16) 1.14686(12) 0.74681(13) 0.0325(3) Uani 1 1 d .
H24 H 0.3818 1.1714 0.8043 0.039 Uiso 1 1 calc R
C28 C 0.41137(13) 0.75077(10) 0.91756(10) 0.0202(3) Uani 1 1 d .
C48 C -0.07935(14) 0.70451(12) 1.08291(12) 0.0290(3) Uani 1 1 d .
H48 H -0.1632 0.6904 1.1259 0.035 Uiso 1 1 calc R
C8 C 0.36195(17) 0.56252(13) 0.62492(15) 0.0370(4) Uani 1 1 d .
H8 H 0.3173 0.5847 0.5791 0.044 Uiso 1 1 calc R
C35 C 0.93100(15) 0.58189(12) 0.76272(12) 0.0281(3) Uani 1 1 d .
H35 H 1.0082 0.5940 0.7088 0.034 Uiso 1 1 calc R
C6 C 0.36572(16) 0.47731(13) 0.77666(14) 0.0377(4) Uani 1 1 d .
H6 H 0.3244 0.4406 0.8352 0.045 Uiso 1 1 calc R
C9 C 0.48677(16) 0.58586(12) 0.60721(13) 0.0323(3) Uani 1 1 d .
H9 H 0.5270 0.6236 0.5491 0.039 Uiso 1 1 calc R
C50 C 0.10208(14) 0.79495(11) 1.04665(11) 0.0243(3) Uani 1 1 d .
H50 H 0.1413 0.8429 1.0652 0.029 Uiso 1 1 calc R
C29 C 0.51171(14) 0.72000(12) 1.03291(11) 0.0256(3) Uani 1 1 d .
H29A H 0.5391 0.6584 1.0664 0.031 Uiso 1 1 calc R
H29B H 0.4978 0.7764 1.0761 0.031 Uiso 1 1 calc R
C22 C 0.36701(13) 1.00886(11) 0.65645(10) 0.0229(3) Uani 1 1 d .
C41 C 1.28521(15) 0.73156(12) 0.31901(12) 0.0319(3) Uani 1 1 d .
H41 H 1.3713 0.7265 0.2698 0.038 Uiso 1 1 calc R
C49 C -0.02117(14) 0.77432(12) 1.10955(11) 0.0274(3) Uani 1 1 d .
H49 H -0.0655 0.8080 1.1707 0.033 Uiso 1 1 calc R
C40 C 1.17576(17) 0.74207(12) 0.29027(11) 0.0322(3) Uani 1 1 d .
H40 H 1.1868 0.7432 0.2212 0.039 Uiso 1 1 calc R
C5 C 0.49031(15) 0.50098(12) 0.75919(13) 0.0309(3) Uani 1 1 d .
H5 H 0.5334 0.4804 0.8063 0.037 Uiso 1 1 calc R
C33 C 0.80019(16) 0.46875(11) 0.87353(12) 0.0297(3) Uani 1 1 d .
H33 H 0.7886 0.4031 0.8966 0.036 Uiso 1 1 calc R
C27 C 0.35075(15) 1.07509(13) 0.58036(12) 0.0306(3) Uani 1 1 d .
H27 H 0.3425 1.0510 0.5229 0.037 Uiso 1 1 calc R
C34 C 0.91381(16) 0.48583(12) 0.79503(13) 0.0305(3) Uani 1 1 d .
H34 H 0.9793 0.4320 0.7637 0.037 Uiso 1 1 calc R
C7 C 0.30260(15) 0.50717(12) 0.70906(14) 0.0352(4) Uani 1 1 d .
H7 H 0.2184 0.4899 0.7200 0.042 Uiso 1 1 calc R
C26 C 0.34653(17) 1.17517(13) 0.58771(13) 0.0360(4) Uani 1 1 d .
H26 H 0.3348 1.2193 0.5356 0.043 Uiso 1 1 calc R
C42 C 1.26936(15) 0.72839(12) 0.41954(12) 0.0291(3) Uani 1 1 d .
H42 H 1.3445 0.7205 0.4396 0.035 Uiso 1 1 calc R
C25 C 0.35928(16) 1.21171(12) 0.67056(13) 0.0348(4) Uani 1 1 d .
H25 H 0.3579 1.2804 0.6750 0.042 Uiso 1 1 calc R

loop_
_atom_site_aniso_label
_atom_site_aniso_U_11
_atom_site_aniso_U_22
_atom_site_aniso_U_33
_atom_site_aniso_U_23
_atom_site_aniso_U_13
_atom_site_aniso_U_12
Zn1 0.01457(8) 0.01734(8) 0.01861(8) -0.00029(6) -0.00105(6) -0.00332(5)
O2 0.0231(5) 0.0161(5) 0.0258(5) -0.0045(4) 0.0051(4) -0.0077(4)
O1 0.0178(5) 0.0162(5) 0.0320(5) -0.0062(4) -0.0001(4) -0.0049(4)
N1 0.0174(5) 0.0155(5) 0.0223(6) -0.0014(4) -0.0031(4) -0.0048(4)
N2 0.0195(5) 0.0154(5) 0.0204(5) -0.0021(4) -0.0019(4) -0.0038(4)
O3 0.0177(5) 0.0361(6) 0.0251(5) 0.0064(4) -0.0073(4) -0.0070(4)
N3 0.0180(5) 0.0233(6) 0.0202(5) 0.0020(4) -0.0037(4) -0.0033(4)
N4 0.0162(5) 0.0201(5) 0.0215(6) 0.0011(4) -0.0050(4) -0.0023(4)
C36 0.0198(6) 0.0220(7) 0.0297(7) 0.0028(5) -0.0095(6) -0.0058(5)
C1 0.0176(6) 0.0170(6) 0.0201(6) -0.0032(5) -0.0047(5) -0.0018(5)
C31 0.0186(6) 0.0216(6) 0.0248(7) 0.0015(5) -0.0102(5) -0.0032(5)
C18 0.0201(6) 0.0213(7) 0.0285(7) -0.0047(5) -0.0025(6) -0.0009(5)
C10 0.0190(6) 0.0180(6) 0.0188(6) 0.0008(5) -0.0028(5) -0.0061(5)
C37 0.0172(6) 0.0179(6) 0.0182(6) -0.0020(5) -0.0010(5) -0.0043(5)
C12 0.0206(6) 0.0155(6) 0.0228(7) -0.0027(5) 0.0004(5) -0.0032(5)
C45 0.0160(6) 0.0246(7) 0.0224(7) 0.0046(5) -0.0037(5) -0.0034(5)
C32 0.0248(7) 0.0246(7) 0.0270(7) 0.0046(6) -0.0091(6) -0.0075(6)
C30 0.0197(6) 0.0217(6) 0.0218(6) 0.0010(5) -0.0066(5) -0.0041(5)
C21 0.0211(7) 0.0307(7) 0.0193(6) 0.0015(5) -0.0064(5) -0.0064(6)
C44 0.0161(6) 0.0231(7) 0.0213(6) 0.0015(5) -0.0023(5) -0.0049(5)
C3 0.0182(6) 0.0169(6) 0.0287(7) 0.0000(5) -0.0062(5) -0.0051(5)
C13 0.0199(6) 0.0163(6) 0.0248(7) -0.0028(5) -0.0015(5) -0.0062(5)
C11 0.0280(7) 0.0160(6) 0.0260(7) -0.0040(5) 0.0039(6) -0.0054(5)
C14 0.0189(6) 0.0220(7) 0.0296(7) -0.0062(6) -0.0008(6) -0.0029(5)
C19 0.0178(6) 0.0218(6) 0.0238(7) -0.0018(5) -0.0047(5) -0.0039(5)
O4 0.0197(5) 0.0322(6) 0.0206(5) 0.0056(4) -0.0043(4) -0.0065(4)
C38 0.0196(6) 0.0144(6) 0.0210(6) -0.0034(5) -0.0002(5) -0.0049(5)
C17 0.0254(7) 0.0281(7) 0.0264(7) -0.0078(6) -0.0009(6) -0.0044(6)
C43 0.0223(7) 0.0231(7) 0.0235(7) -0.0026(5) -0.0030(5) -0.0054(5)
C16 0.0301(8) 0.0293(8) 0.0281(8) -0.0028(6) -0.0078(6) -0.0080(6)
C46 0.0218(7) 0.0283(7) 0.0256(7) 0.0006(6) -0.0060(6) -0.0052(6)
C4 0.0186(6) 0.0167(6) 0.0293(7) -0.0031(5) -0.0059(5) -0.0042(5)
C15 0.0228(7) 0.0263(7) 0.0365(8) -0.0019(6) -0.0086(6) -0.0031(6)
C39 0.0257(7) 0.0295(7) 0.0230(7) -0.0036(6) -0.0035(6) -0.0073(6)
C2 0.0199(6) 0.0186(6) 0.0378(8) -0.0055(6) -0.0022(6) -0.0076(5)
C47 0.0238(7) 0.0303(8) 0.0335(8) 0.0054(6) -0.0114(6) -0.0104(6)
C20 0.0280(8) 0.0449(9) 0.0261(7) 0.0083(6) -0.0126(6) -0.0155(7)
C23 0.0261(7) 0.0294(8) 0.0243(7) 0.0006(6) -0.0094(6) 0.0005(6)
C24 0.0286(8) 0.0312(8) 0.0358(8) -0.0062(6) -0.0110(7) 0.0019(6)
C28 0.0201(6) 0.0173(6) 0.0195(6) 0.0002(5) -0.0026(5) -0.0028(5)
C48 0.0169(6) 0.0342(8) 0.0316(8) 0.0087(6) -0.0040(6) -0.0069(6)
C8 0.0324(8) 0.0365(9) 0.0499(10) -0.0005(8) -0.0234(8) -0.0064(7)
C35 0.0185(7) 0.0319(8) 0.0320(8) 0.0011(6) -0.0074(6) -0.0029(6)
C6 0.0266(8) 0.0368(9) 0.0477(10) 0.0103(8) -0.0081(7) -0.0153(7)
C9 0.0313(8) 0.0335(8) 0.0356(8) 0.0047(7) -0.0140(7) -0.0115(7)
C50 0.0207(7) 0.0244(7) 0.0259(7) 0.0019(5) -0.0060(6) -0.0045(5)
C29 0.0229(7) 0.0305(7) 0.0226(7) 0.0003(6) -0.0077(6) -0.0028(6)
C22 0.0152(6) 0.0297(7) 0.0215(7) 0.0025(5) -0.0046(5) -0.0029(5)
C41 0.0244(7) 0.0272(8) 0.0315(8) -0.0053(6) 0.0074(6) -0.0062(6)
C49 0.0199(7) 0.0310(8) 0.0251(7) 0.0007(6) -0.0020(6) -0.0015(6)
C40 0.0349(8) 0.0354(8) 0.0193(7) -0.0054(6) 0.0020(6) -0.0093(7)
C5 0.0247(7) 0.0317(8) 0.0374(9) 0.0076(6) -0.0109(6) -0.0105(6)
C33 0.0348(8) 0.0205(7) 0.0355(8) 0.0049(6) -0.0157(7) -0.0041(6)
C27 0.0267(7) 0.0385(9) 0.0244(7) 0.0050(6) -0.0088(6) -0.0026(6)
C34 0.0255(7) 0.0264(7) 0.0381(9) -0.0023(6) -0.0128(7) 0.0040(6)
C7 0.0196(7) 0.0297(8) 0.0575(11) -0.0056(7) -0.0120(7) -0.0072(6)
C26 0.0311(8) 0.0347(9) 0.0340(9) 0.0114(7) -0.0070(7) 0.0009(7)
C42 0.0193(7) 0.0283(7) 0.0359(8) -0.0022(6) -0.0037(6) -0.0055(6)
C25 0.0259(8) 0.0268(8) 0.0442(10) 0.0016(7) -0.0057(7) 0.0000(6)

loop_
_atom_type_symbol
_atom_type_description
_atom_type_scat_dispersion_real
_atom_type_scat_dispersion_imag
_atom_type_scat_source
C C 0.0033 0.0016 'International Tables Vol C Tables 4.2.6.8 and 6.1.1.4'
H H 0.0000 0.0000 'International Tables Vol C Tables 4.2.6.8 and 6.1.1.4'
N N 0.0061 0.0033 'International Tables Vol C Tables 4.2.6.8 and 6.1.1.4'
O O 0.0106 0.0060 'International Tables Vol C Tables 4.2.6.8 and 6.1.1.4'
Zn Zn 0.2839 1.4301 'International Tables Vol C Tables 4.2.6.8 and 6.1.1.4'

loop_
_geom_angle_atom_site_label_1
_geom_angle_atom_site_label_2
_geom_angle_atom_site_label_3
_geom_angle
N2 Zn1 N3 118.80(5)
N2 Zn1 N4 120.44(5)
N3 Zn1 N4 92.56(5)
N2 Zn1 N1 94.19(5)
N3 Zn1 N1 117.23(5)
N4 Zn1 N1 115.71(5)
C10 O2 C11 106.84(10)
C1 O1 C2 106.50(10)
C1 N1 C3 107.11(11)
C1 N1 Zn1 122.90(9)
C3 N1 Zn1 126.13(9)
C10 N2 C12 108.00(11)
C10 N2 Zn1 122.71(9)
C12 N2 Zn1 128.54(9)
C19 O3 C20 106.49(11)
C19 N3 C21 107.86(11)
C19 N3 Zn1 122.42(10)
C21 N3 Zn1 129.67(9)
C28 N4 C30 109.12(11)
C28 N4 Zn1 122.55(10)
C30 N4 Zn1 127.00(9)
C35 C36 C31 120.99(13)
N1 C1 O1 114.56(11)
N1 C1 C37 128.97(12)
O1 C1 C37 116.45(11)
C36 C31 C32 118.51(13)
C36 C31 C30 117.89(12)
C32 C31 C30 123.55(13)
C13 C18 C17 120.88(14)
N2 C10 O2 113.97(11)
N2 C10 C37 129.91(12)
O2 C10 C37 116.12(12)
C10 C37 C1 120.90(12)
C10 C37 C38 119.31(11)
C1 C37 C38 119.68(11)
N2 C12 C13 111.79(11)
N2 C12 C11 101.72(10)
C13 C12 C11 114.11(12)
C46 C45 C50 118.51(13)
C46 C45 C44 120.35(13)
C50 C45 C44 121.13(13)
C33 C32 C31 120.64(14)
N4 C30 C31 110.76(11)
N4 C30 C29 101.90(11)
C31 C30 C29 116.83(12)
N3 C21 C22 113.41(12)
N3 C21 C20 101.57(11)
C22 C21 C20 112.66(13)
C28 C44 C19 119.97(12)
C28 C44 C45 121.02(12)
C19 C44 C45 118.92(12)
N1 C3 C4 113.99(11)
N1 C3 C2 101.67(11)
C4 C3 C2 114.87(12)
C18 C13 C14 118.30(14)
C18 C13 C12 120.39(13)
C14 C13 C12 121.31(12)
O2 C11 C12 103.85(10)
C15 C14 C13 121.17(13)
N3 C19 O3 113.91(12)
N3 C19 C44 129.52(13)
O3 C19 C44 116.48(12)
C28 O4 C29 106.86(11)
C39 C38 C43 118.25(13)
C39 C38 C37 121.59(13)
C43 C38 C37 120.15(12)
C16 C17 C18 120.11(14)
C38 C43 C42 121.28(14)
C17 C16 C15 119.60(15)
C47 C46 C45 121.05(14)
C9 C4 C5 118.55(14)
C9 C4 C3 122.37(13)
C5 C4 C3 119.08(13)
C14 C15 C16 119.93(14)
C38 C39 C40 120.62(15)
O1 C2 C3 103.58(11)
C48 C47 C46 119.77(14)
O3 C20 C21 103.70(11)
C24 C23 C22 120.65(14)
C25 C24 C23 120.50(16)
N4 C28 O4 114.10(12)
N4 C28 C44 129.04(13)
O4 C28 C44 116.86(12)
C47 C48 C49 119.98(14)
C7 C8 C9 120.28(16)
C34 C35 C36 120.05(14)
C7 C6 C5 119.86(16)
C4 C9 C8 120.42(16)
C49 C50 C45 120.60(14)
O4 C29 C30 105.13(11)
C23 C22 C27 118.37(15)
C23 C22 C21 122.25(13)
C27 C22 C21 119.34(13)
C40 C41 C42 119.91(14)
C48 C49 C50 120.09(14)
C41 C40 C39 120.23(15)
C4 C5 C6 120.99(16)
C34 C33 C32 120.17(14)
C26 C27 C22 120.78(16)
C35 C34 C33 119.62(14)
C6 C7 C8 119.85(15)
C27 C26 C25 120.50(15)
C41 C42 C43 119.70(15)
C24 C25 C26 119.18(16)

loop_
_geom_bond_atom_site_label_1
_geom_bond_atom_site_label_2
_geom_bond_distance
Zn1 N2 1.9706(11)
Zn1 N3 1.9781(12)
Zn1 N4 1.9866(12)
Zn1 N1 1.9895(11)
O2 C10 1.3649(16)
O2 C11 1.4505(16)
O1 C1 1.3605(16)
O1 C2 1.4509(16)
N1 C1 1.3183(17)
N1 C3 1.4802(17)
N2 C10 1.3235(17)
N2 C12 1.4848(17)
O3 C19 1.3653(17)
O3 C20 1.4422(18)
N3 C19 1.3207(18)
N3 C21 1.4711(18)
N4 C28 1.3175(17)
N4 C30 1.4821(18)
C36 C35 1.389(2)
C36 C31 1.3930(19)
C1 C37 1.4050(18)
C31 C32 1.3942(19)
C31 C30 1.5223(19)
C18 C13 1.3901(19)
C18 C17 1.394(2)
C10 C37 1.4010(18)
C37 C38 1.4974(18)
C12 C13 1.514(2)
C12 C11 1.5311(19)
C45 C46 1.395(2)
C45 C50 1.396(2)
C45 C44 1.4988(18)
C32 C33 1.391(2)
C30 C29 1.5347(19)
C21 C22 1.520(2)
C21 C20 1.530(2)
C44 C28 1.407(2)
C44 C19 1.407(2)
C3 C4 1.5101(19)
C3 C2 1.528(2)
C13 C14 1.397(2)
C14 C15 1.384(2)
O4 C28 1.3684(16)
O4 C29 1.4452(18)
C38 C39 1.391(2)
C38 C43 1.391(2)
C17 C16 1.385(2)
C43 C42 1.394(2)
C16 C15 1.393(2)
C46 C47 1.394(2)
C4 C9 1.386(2)
C4 C5 1.390(2)
C39 C40 1.399(2)
C47 C48 1.385(2)
C23 C24 1.389(2)
C23 C22 1.390(2)
C24 C25 1.385(2)
C48 C49 1.390(2)
C8 C7 1.384(3)
C8 C9 1.391(2)
C35 C34 1.386(2)
C6 C7 1.373(3)
C6 C5 1.391(2)
C50 C49 1.394(2)
C22 C27 1.398(2)
C41 C40 1.380(2)
C41 C42 1.383(2)
C33 C34 1.390(2)
C27 C26 1.382(2)
C26 C25 1.386(3)
